data_2312341
loop_
_publ_author_name
'Gaydamaka, Anna A.'
'Rashchenko, Sergey V.'
'Semerikova, Anna I.'
'Smirnova, Ekaterina S.'
'Ivanova, Anna G.'
'Arkhipov, Sergey G.'
'Zakharov, Boris A.'
'Bogdanov, Nikita E.'
'Boldyreva, Elena V.'

_publ_section_title
;
 A high-pressure single-crystal X-ray diffraction study of potassium
 guaninate hydrate,
 K<sup>+</sup>&#xb7;C<sub>5</sub>H<sub>4</sub>N<sub>5</sub>O<sup>-</sup>&#xb7;H<sub>2</sub>O.
;
_journal_issue 6
_journal_name_full 'Acta crystallographica Section B, Structural science, crystal engineering and materials'
_journal_paper_doi 10.1107/S2052520623008740
_journal_volume 79
_journal_year 2023
_chemical_formula_moiety 'C10 H12 K2 N10 O4'
_chemical_formula_sum 'C10 H12 K2 N10 O4'
_chemical_formula_weight 414.50
_chemical_name_common potassium{2-amino-6-oxo-1-hydro-purine-7(9)-ide/2-amino-6-oxo-7-hydro-purine-1(3)-ide}monohydrate
_chemical_name_systematic
potassium{2-amino-6-oxo-1-hydro-purine-7(9)-ide/2-amino-6-oxo-7-hydro-purine-1(3)-ide}monohydrate
_space_group_crystal_system monoclinic
_space_group_IT_number 15
_space_group_name_Hall '-C 2yc'
_space_group_name_H-M_alt 'C 1 2/c 1'
_atom_sites_solution_hydrogens mixed
_atom_sites_solution_primary direct
_atom_sites_solution_secondary direct
_audit_creation_method SHELXL-2019/2
_cell_angle_alpha 90
_cell_angle_beta 127.8(3)
_cell_angle_gamma 90
_cell_formula_units_Z 8
_cell_length_a 35.40(8)
_cell_length_b 3.4511(2)
_cell_length_c 28.01(4)
_cell_measurement_reflns_used 828
_cell_measurement_temperature 293(2)
_cell_measurement_theta_max 10.4970
_cell_measurement_theta_min 2.3760
_cell_volume 2704(13)
_computing_cell_refinement 'CrysAlisPro 1.171.42.49 (Rigaku OD, 2022)'
_computing_data_collection 'CrysAlisPro 1.171.42.49 (Rigaku OD, 2022)'
_computing_data_reduction 'CrysAlisPro 1.171.42.49 (Rigaku OD, 2022)'
_computing_molecular_graphics 'Mercury (Macrae et al., 2020), Vesta(Momma,2011)'
_computing_structure_refinement 'SHELXL-2019/2 (Sheldrick, 2019)'
_diffrn_ambient_temperature 293(2)
_diffrn_detector 'flat panel'
_diffrn_detector_area_resol_mean 5
_diffrn_measured_fraction_theta_full 0.327
_diffrn_measured_fraction_theta_max 0.333
_diffrn_measurement_device 'omega diffractometer'
_diffrn_measurement_device_type 'PETRAIII beamline P02.2'
_diffrn_measurement_method '\w scans'
_diffrn_radiation_monochromator synchrotron
_diffrn_radiation_probe x-ray
_diffrn_radiation_type synchrotron
_diffrn_radiation_wavelength 0.2916
_diffrn_reflns_av_R_equivalents 0.0316
_diffrn_reflns_av_unetI/netI 0.0353
_diffrn_reflns_Laue_measured_fraction_full 0.327
_diffrn_reflns_Laue_measured_fraction_max 0.333
_diffrn_reflns_limit_h_max 34
_diffrn_reflns_limit_h_min -29
_diffrn_reflns_limit_k_max 4
_diffrn_reflns_limit_k_min -4
_diffrn_reflns_limit_l_max 35
_diffrn_reflns_limit_l_min -35
_diffrn_reflns_number 2188
_diffrn_reflns_point_group_measured_fraction_full 0.327
_diffrn_reflns_point_group_measured_fraction_max 0.333
_diffrn_reflns_theta_full 10.076
_diffrn_reflns_theta_max 10.509
_diffrn_reflns_theta_min 2.387
_diffrn_source synchrotron
_exptl_absorpt_coefficient_mu 0.087
_exptl_absorpt_correction_T_max 1.00000
_exptl_absorpt_correction_T_min 0.71847
_exptl_absorpt_correction_type multi-scan
_exptl_absorpt_process_details
;
CrysAlisPro 1.171.41.123a (Rigaku Oxford Diffraction, 2022)
Empirical absorption correction using spherical harmonics,
implemented in SCALE3 ABSPACK scaling algorithm.
;
_exptl_crystal_colour colourless
_exptl_crystal_density_diffrn 2.035
_exptl_crystal_description needle
_exptl_crystal_F_000 1696
_exptl_crystal_size_max 0.08
_exptl_crystal_size_mid 0.02
_exptl_crystal_size_min 0.02
_refine_diff_density_max 0.501
_refine_diff_density_min -0.537
_refine_diff_density_rms 0.087
_refine_ls_extinction_method none
_refine_ls_goodness_of_fit_ref 1.056
_refine_ls_hydrogen_treatment mixed
_refine_ls_matrix_type full
_refine_ls_number_parameters 117
_refine_ls_number_reflns 928
_refine_ls_number_restraints 7
_refine_ls_restrained_S_all 1.055
_refine_ls_R_factor_all 0.0856
_refine_ls_R_factor_gt 0.0811
_refine_ls_shift/su_max 0.001
_refine_ls_shift/su_mean 0.000
_refine_ls_structure_factor_coef Fsqd
_refine_ls_weighting_details 'w=1/[\s^2^(Fo^2^)+(0.1445P)^2^+16.1239P] where P=(Fo^2^+2Fc^2^)/3'
_refine_ls_weighting_scheme calc
_refine_ls_wR_factor_gt 0.2140
_refine_ls_wR_factor_ref 0.2196
_reflns_Friedel_coverage 0.000
_reflns_number_gt 836
_reflns_number_total 928
_reflns_threshold_expression 'I > 2\s(I)'
_cod_data_source_file xk5102sup1.cif
_cod_data_source_block 3.9GPa_SR
_cod_original_cell_volume 2705(10)
_cod_original_sg_symbol_H-M 'C 2/c'
_cod_database_code 2312341
_shelx_shelxl_version_number 2019/2
_shelx_space_group_comment
;
The symmetry employed for this shelxl refinement is uniquely defined
by the following loop, which should always be used as a source of
symmetry information in preference to the above space-group names.
They are only intended as comments.
;
_oxdiff_exptl_absorpt_empirical_full_min 0.797
_oxdiff_exptl_absorpt_empirical_full_max 1.723
_oxdiff_exptl_absorpt_empirical_details
;
Empirical correction (ABSPACK) includes:
- Absorption correction using spherical harmonics
- Frame scaling
;

loop_
_space_group_symop_operation_xyz
'x, y, z'
'-x, y, -z+1/2'
'x+1/2, y+1/2, z'
'-x+1/2, y+1/2, -z+1/2'
'-x, -y, -z'
'x, -y, z-1/2'
'-x+1/2, -y+1/2, -z'
'x+1/2, -y+1/2, z-1/2'

loop_
_atom_site_label
_atom_site_type_symbol
_atom_site_fract_x
_atom_site_fract_y
_atom_site_fract_z
_atom_site_U_iso_or_equiv
_atom_site_adp_type
_atom_site_occupancy
_atom_site_site_symmetry_order
_atom_site_calc_flag
_atom_site_refinement_flags_posn
_atom_site_refinement_flags_adp
_atom_site_refinement_flags_occupancy
_atom_site_disorder_assembly
_atom_site_disorder_group
K1 K 0.49357(19) 0.1456(4) 0.92125(15) 0.0291(6) Uiso 1 1 d . . . . .
C8A C 0.3263(8) 0.029(3) 0.8000(6) 0.049(2) Uiso 1 1 d D . . . .
H1 H 0.308409 0.109183 0.812292 0.058 Uiso 1 1 calc R U . . .
C4A C 0.3837(9) -0.1751(18) 0.8012(7) 0.0271(16) Uiso 1 1 d . . . . .
C5A C 0.3458(9) -0.071(2) 0.7418(7) 0.0305(16) Uiso 1 1 d . . . . .
C6A C 0.3538(8) -0.0878(17) 0.6973(6) 0.0208(14) Uiso 1 1 d . . . . .
C2A C 0.4286(8) -0.3252(16) 0.7739(6) 0.0197(14) Uiso 1 1 d . . . . .
N9A N 0.3679(8) -0.124(2) 0.8354(7) 0.044(2) Uiso 1 1 d D . . . .
N7A N 0.3117(9) 0.058(2) 0.7438(7) 0.0417(18) Uiso 1 1 d D . . . .
H2 H 0.284431 0.147290 0.713591 0.050 Uiso 1 1 calc R U . . .
N1A N 0.3948(7) -0.2321(15) 0.7156(5) 0.0231(13) Uiso 1 1 d . . . . .
N3A N 0.4241(7) -0.3117(15) 0.8184(6) 0.0251(14) Uiso 1 1 d . . . . .
N2A N 0.4716(7) -0.4385(14) 0.7874(6) 0.0232(13) Uiso 1 1 d . . . . .
H4 H 0.474925 -0.444475 0.759394 0.028 Uiso 1 1 calc R U . . .
H3 H 0.495115 -0.502870 0.823698 0.028 Uiso 1 1 calc R U . . .
O1A O 0.3213(6) 0.0304(13) 0.6418(5) 0.0290(12) Uiso 1 1 d . . . . .
O2W O 0.4525(5) -0.3412(14) 0.9477(4) 0.0330(13) Uiso 1 1 d D . . . .
H5 H 0.4233(10) -0.196(14) 0.925(2) 0.040 Uiso 1 1 d D U . . .
H6 H 0.4601(17) -0.38(2) 0.9867(10) 0.040 Uiso 1 1 d D U . . .
K2 K 0.2572(2) 0.5245(4) 0.57248(15) 0.0318(6) Uiso 1 1 d . . . . .
C8B C 0.1203(8) 0.7233(18) 0.5408(6) 0.0254(15) Uiso 1 1 d . . . . .
H7 H 0.121935 0.610994 0.572205 0.031 Uiso 1 1 calc R U . . .
C4B C 0.0904(10) 0.9834(18) 0.4568(7) 0.0195(15) Uiso 1 1 d . . . . .
C5B C 0.1385(10) 0.9254(18) 0.4874(7) 0.0199(15) Uiso 1 1 d . . . . .
C6B C 0.1624(10) 1.0427(17) 0.4620(8) 0.0198(15) Uiso 1 1 d . . . . .
C2B C 0.0830(9) 1.2583(17) 0.3785(7) 0.0163(13) Uiso 1 1 d . . . . .
N7B N 0.1600(8) 0.7637(17) 0.5445(6) 0.0298(14) Uiso 1 1 d . . . . .
N9B N 0.0787(7) 0.8472(15) 0.4912(5) 0.0229(13) Uiso 1 1 d . . . . .
N3B N 0.0603(7) 1.1510(14) 0.4016(5) 0.0215(12) Uiso 1 1 d . . . . .
N1B N 0.1292(8) 1.1974(16) 0.4049(6) 0.0220(13) Uiso 1 1 d . . . . .
H8 H 0.139261 1.259720 0.384723 0.026 Uiso 1 1 calc R U . . .
N2B N 0.0545(7) 1.4272(15) 0.3219(5) 0.0269(13) Uiso 1 1 d . . . . .
H9 H 0.066622 1.491469 0.304166 0.032 Uiso 1 1 calc R U . . .
H10 H 0.024704 1.467882 0.304357 0.032 Uiso 1 1 calc R U . . .
O1B O 0.2049(9) 1.0168(15) 0.4838(7) 0.0329(15) Uiso 1 1 d . . . . .
O3W O 0.2248(7) 0.279(2) 0.6375(6) 0.0555(19) Uiso 1 1 d D . . . .
H11 H 0.2073(15) 0.518(7) 0.626(4) 0.067 Uiso 1 1 d D U . . .
H12 H 0.2007(13) 0.085(9) 0.615(4) 0.067 Uiso 1 1 d D U . . .

loop_
_atom_type_symbol
_atom_type_description
_atom_type_scat_dispersion_real
_atom_type_scat_dispersion_imag
_atom_type_scat_source
C C -0.0010 0.0002 'International Tables Vol C Tables 4.2.6.8 and 6.1.1.4'
H H 0.0000 0.0000 'International Tables Vol C Tables 4.2.6.8 and 6.1.1.4'
N N -0.0011 0.0005 'International Tables Vol C Tables 4.2.6.8 and 6.1.1.4'
O O -0.0009 0.0008 'International Tables Vol C Tables 4.2.6.8 and 6.1.1.4'
K K 0.0346 0.0414 'International Tables Vol C Tables 4.2.6.8 and 6.1.1.4'

loop_
_geom_angle_atom_site_label_1
_geom_angle_atom_site_label_2
_geom_angle_atom_site_label_3
_geom_angle
_geom_angle_site_symmetry_1
_geom_angle_site_symmetry_3
_geom_angle_publ_flag
O2W K1 O2W 81.7(3) . 1_565 ?
O2W K1 N3B 153.4(3) . 8_566 ?
O2W K1 N3B 123.5(2) 1_565 8_566 ?
O2W K1 N3A 69.2(3) . . ?
O2W K1 N3A 111.6(5) 1_565 . ?
N3B K1 N3A 104.3(4) 8_566 . ?
O2W K1 N9B 87.7(4) . 8_556 ?
O2W K1 N9B 135.4(3) 1_565 8_556 ?
N3B K1 N9B 68.5(4) 8_566 8_556 ?
N3A K1 N9B 104.6(5) . 8_556 ?
O2W K1 N9B 135.4(3) . 8_566 ?
O2W K1 N9B 86.0(4) 1_565 8_566 ?
N3B K1 N9B 49.3(3) 8_566 8_566 ?
N3A K1 N9B 153.3(3) . 8_566 ?
N9B K1 N9B 71.8(5) 8_556 8_566 ?
O2W K1 O2W 81.1(4) . 5_657 ?
O2W K1 O2W 63.7(5) 1_565 5_657 ?
N3B K1 O2W 101.6(4) 8_566 5_657 ?
N3A K1 O2W 150.3(3) . 5_657 ?
N9B K1 O2W 71.9(4) 8_556 5_657 ?
N9B K1 O2W 55.2(3) 8_566 5_657 ?
O2W K1 N3A 113.5(5) . 1_565 ?
O2W K1 N3A 65.8(3) 1_565 1_565 ?
N3B K1 N3A 87.1(4) 8_566 1_565 ?
N3A K1 N3A 71.7(5) . 1_565 ?
N9B K1 N3A 154.0(3) 8_556 1_565 ?
N9B K1 N3A 99.7(5) 8_566 1_565 ?
O2W K1 N3A 124.2(3) 5_657 1_565 ?
O2W K1 K1 130.08(19) . 1_565 ?
O2W K1 K1 48.42(18) 1_565 1_565 ?
N3B K1 K1 75.60(12) 8_566 1_565 ?
N3A K1 K1 123.5(2) . 1_565 ?
N9B K1 K1 125.5(3) 8_556 1_565 ?
N9B K1 K1 53.7(3) 8_566 1_565 ?
O2W K1 K1 76.99(11) 5_657 1_565 ?
N3A K1 K1 51.8(3) 1_565 1_565 ?
O2W K1 K1 49.92(19) . 1_545 ?
O2W K1 K1 131.58(18) 1_565 1_545 ?
N3B K1 K1 104.40(12) 8_566 1_545 ?
N3A K1 K1 56.5(2) . 1_545 ?
N9B K1 K1 54.5(3) 8_556 1_545 ?
N9B K1 K1 126.3(3) 8_566 1_545 ?
O2W K1 K1 103.01(12) 5_657 1_545 ?
N3A K1 K1 128.2(3) 1_565 1_545 ?
K1 K1 K1 180.0 1_565 1_545 ?
O2W K1 H5 19.9(4) . . ?
O2W K1 H5 67.8(11) 1_565 . ?
N3B K1 H5 167.7(12) 8_566 . ?
N3A K1 H5 64.8(12) . . ?
N9B K1 H5 107.6(6) 8_556 . ?
N9B K1 H5 141.9(12) 8_566 . ?
O2W K1 H5 87.8(11) 5_657 . ?
N3A K1 H5 94.3(7) 1_565 . ?
K1 K1 H5 114.7(8) 1_565 . ?
K1 K1 H5 65.3(9) 1_545 . ?
O2W K1 H6 92.6(13) . 5_657 ?
O2W K1 H6 64.8(16) 1_565 5_657 ?
N3B K1 H6 91.6(12) 8_566 5_657 ?
N3A K1 H6 161.8(14) . 5_657 ?
N9B K1 H6 72.6(17) 8_556 5_657 ?
N9B K1 H6 44.0(12) 8_566 5_657 ?
O2W K1 H6 11.5(13) 5_657 5_657 ?
N3A K1 H6 118.8(18) 1_565 5_657 ?
K1 K1 H6 68.7(17) 1_565 5_657 ?
K1 K1 H6 111.3(17) 1_545 5_657 ?
H5 K1 H6 98.4(18) . 5_657 ?
N9A C8A N7A 112.3(16) . . ?
N9A C8A H1 123.9 . . ?
N7A C8A H1 123.9 . . ?
N3A C4A N9A 127.9(16) . . ?
N3A C4A C5A 125.2(9) . . ?
N9A C4A C5A 106.7(18) . . ?
N7A C5A C4A 105.9(10) . . ?
N7A C5A C6A 136.1(17) . . ?
C4A C5A C6A 117.6(19) . . ?
N1A C6A O1A 122.6(8) . . ?
N1A C6A C5A 115.9(15) . . ?
O1A C6A C5A 121.5(18) . . ?
N1A C2A N3A 126.4(18) . . ?
N1A C2A N2A 114.2(9) . . ?
N3A C2A N2A 119.4(16) . . ?
C8A N9A C4A 106.1(14) . . ?
C5A N7A C8A 108.7(18) . . ?
C5A N7A H2 125.6 . . ?
C8A N7A H2 125.6 . . ?
C6A N1A C2A 121.0(9) . . ?
C4A N3A C2A 113.5(15) . . ?
C4A N3A K1 104.4(8) . . ?
C2A N3A K1 115.8(12) . . ?
C4A N3A K1 130.7(5) . 1_545 ?
C2A N3A K1 111.7(11) . 1_545 ?
K1 N3A K1 71.7(5) . 1_545 ?
C2A N2A H4 120.0 . . ?
C2A N2A H3 120.0 . . ?
H4 N2A H3 120.0 . . ?
C6A O1A K2 147.2(5) . . ?
C6A O1A K2 114.4(6) . 1_545 ?
K2 O1A K2 85.2(6) . 1_545 ?
K1 O2W K1 81.7(3) . 1_545 ?
K1 O2W K1 98.9(4) . 5_657 ?
K1 O2W K1 116.3(5) 1_545 5_657 ?
K1 O2W H5 93(3) . . ?
K1 O2W H5 136(4) 1_545 . ?
K1 O2W H5 108(4) 5_657 . ?
K1 O2W H6 126(4) . . ?
K1 O2W H6 114(4) 1_545 . ?
H5 O2W H6 104.4(6) . . ?
O1A K2 O1A 85.2(6) . 1_565 ?
O1A K2 O1B 160.8(4) . . ?
O1A K2 O1B 93.4(5) 1_565 . ?
O1A K2 O1B 82.9(4) . 7_566 ?
O1A K2 O1B 87.2(5) 1_565 7_566 ?
O1B K2 O1B 77.9(7) . 7_566 ?
O1A K2 O1B 93.2(5) . 1_545 ?
O1A K2 O1B 161.0(4) 1_565 1_545 ?
O1B K2 O1B 81.8(6) . 1_545 ?
O1B K2 O1B 73.9(7) 7_566 1_545 ?
O1A K2 O3W 80.3(4) . . ?
O1A K2 O3W 103.8(3) 1_565 . ?
O1B K2 O3W 118.5(5) . . ?
O1B K2 O3W 159.0(2) 7_566 . ?
O1B K2 O3W 94.6(4) 1_545 . ?
O1A K2 N7B 134.3(3) . . ?
O1A K2 N7B 109.7(4) 1_565 . ?
O1B K2 N7B 64.0(5) . . ?
O1B K2 N7B 138.6(5) 7_566 . ?
O1B K2 N7B 84.8(6) 1_545 . ?
O3W K2 N7B 54.6(4) . . ?
O1A K2 K2 132.3(3) . 1_565 ?
O1A K2 K2 47.1(3) 1_565 1_565 ?
O1B K2 K2 49.5(3) . 1_565 ?
O1B K2 K2 93.11(12) 7_566 1_565 ?
O1B K2 K2 131.4(3) 1_545 1_565 ?
O3W K2 K2 107.51(16) . 1_565 ?
N7B K2 K2 74.74(15) . 1_565 ?
O1A K2 K2 47.7(3) . 1_545 ?
O1A K2 K2 132.9(3) 1_565 1_545 ?
O1B K2 K2 130.5(3) . 1_545 ?
O1B K2 K2 86.89(12) 7_566 1_545 ?
O1B K2 K2 48.6(3) 1_545 1_545 ?
O3W K2 K2 72.49(16) . 1_545 ?
N7B K2 K2 105.25(15) . 1_545 ?
K2 K2 K2 180.0 1_565 1_545 ?
O1A K2 H11 98.1(9) . . ?
O1A K2 H11 98.7(10) 1_565 . ?
O1B K2 H11 101.1(10) . . ?
O1B K2 H11 174.1(12) 7_566 . ?
O1B K2 H11 100.3(11) 1_545 . ?
O3W K2 H11 19.1(6) . . ?
N7B K2 H11 38.5(11) . . ?
K2 K2 H11 90.5(5) 1_565 . ?
K2 K2 H11 89.5(5) 1_545 . ?
N9B C8B N7B 118.7(8) . . ?
N9B C8B H7 120.7 . . ?
N7B C8B H7 120.7 . . ?
N9B C4B N3B 126(2) . . ?
N9B C4B C5B 108.0(15) . . ?
N3B C4B C5B 125.7(12) . . ?
C4B C5B N7B 111.8(14) . . ?
C4B C5B C6B 121.5(15) . . ?
N7B C5B C6B 127(2) . . ?
O1B C6B N1B 120.9(12) . . ?
O1B C6B C5B 129.5(17) . . ?
N1B C6B C5B 110(2) . . ?
N1B C2B N3B 125.1(13) . . ?
N1B C2B N2B 119.1(11) . . ?
N3B C2B N2B 116(2) . . ?
C8B N7B C5B 98.1(18) . . ?
C8B N7B K2 157.3(6) . . ?
C5B N7B K2 97.8(12) . . ?
C8B N9B C4B 103.3(18) . . ?
C8B N9B K1 122.5(6) . 8_455 ?
C4B N9B K1 111.4(11) . 8_455 ?
C8B N9B K1 155.2(4) . 8_465 ?
C4B N9B K1 87.4(11) . 8_465 ?
K1 N9B K1 71.8(5) 8_455 8_465 ?
C2B N3B C4B 112.2(18) . . ?
C2B N3B K1 146.7(8) . 8_465 ?
C4B N3B K1 93.0(9) . 8_465 ?
C2B N1B C6B 125.7(12) . . ?
C2B N1B H8 117.1 . . ?
C6B N1B H8 117.1 . . ?
C2B N2B H9 120.0 . . ?
C2B N2B H10 120.0 . . ?
H9 N2B H10 120.0 . . ?
C6B O1B K2 117.2(6) . . ?
C6B O1B K2 128.6(11) . 7_566 ?
K2 O1B K2 102.1(7) . 7_566 ?
C6B O1B K2 110.9(7) . 1_565 ?
K2 O1B K2 81.8(6) . 1_565 ?
K2 O1B K2 106.1(7) 7_566 1_565 ?
K2 O3W H11 87(6) . . ?
K2 O3W H12 109(7) . . ?
H11 O3W H12 104.5(6) . . ?

loop_
_geom_bond_atom_site_label_1
_geom_bond_atom_site_label_2
_geom_bond_distance
_geom_bond_site_symmetry_2
_geom_bond_publ_flag
K1 O2W 2.609(9) . ?
K1 O2W 2.669(9) 1_565 ?
K1 N3B 2.823(15) 8_566 ?
K1 N3A 2.857(17) . ?
K1 N9B 2.929(19) 8_556 ?
K1 N9B 2.959(19) 8_566 ?
K1 O2W 2.999(13) 5_657 ?
K1 N3A 3.030(17) 1_565 ?
K1 K1 3.4511(2) 1_565 ?
K1 K1 3.4511(2) 1_545 ?
K1 H5 2.82(5) . ?
K1 H6 2.19(4) 5_657 ?
C8A N9A 1.28(2) . ?
C8A N7A 1.326(13) . ?
C8A H1 0.9300 . ?
C4A N3A 1.28(3) . ?
C4A N9A 1.387(16) . ?
C4A C5A 1.40(3) . ?
C5A N7A 1.32(3) . ?
C5A C6A 1.439(12) . ?
C6A N1A 1.31(3) . ?
C6A O1A 1.31(2) . ?
C2A N1A 1.34(2) . ?
C2A N3A 1.349(9) . ?
C2A N2A 1.38(3) . ?
N7A H2 0.8600 . ?
N2A H4 0.8600 . ?
N2A H3 0.8600 . ?
O1A K2 2.536(15) . ?
O1A K2 2.563(15) 1_545 ?
O2W H5 0.958(3) . ?
O2W H6 0.958(2) . ?
K2 O1B 2.617(15) . ?
K2 O1B 2.626(13) 7_566 ?
K2 O1B 2.652(16) 1_545 ?
K2 O3W 2.814(11) . ?
K2 N7B 3.14(2) . ?
K2 K2 3.4511(2) 1_565 ?
K2 K2 3.4511(2) 1_545 ?
K2 H11 2.93(10) . ?
C8B N9B 1.33(3) . ?
C8B N7B 1.35(3) . ?
C8B H7 0.9300 . ?
C4B N9B 1.348(13) . ?
C4B N3B 1.36(2) . ?
C4B C5B 1.37(3) . ?
C5B N7B 1.398(16) . ?
C5B C6B 1.46(2) . ?
C6B O1B 1.23(4) . ?
C6B N1B 1.39(3) . ?
C2B N1B 1.34(3) . ?
C2B N3B 1.355(17) . ?
C2B N2B 1.383(19) . ?
N1B H8 0.8600 . ?
N2B H9 0.8600 . ?
N2B H10 0.8600 . ?
O3W H11 0.9584(15) . ?
O3W H12 0.958(3) . ?

loop_
_geom_hbond_atom_site_label_D
_geom_hbond_atom_site_label_H
_geom_hbond_atom_site_label_A
_geom_hbond_distance_DH
_geom_hbond_distance_HA
_geom_hbond_distance_DA
_geom_hbond_angle_DHA
_geom_hbond_site_symmetry_A
_geom_hbond_publ_flag
O2W H5 N9A 0.958(3) 2.05(4) 2.81(3) 135(5) . yes
N7A H2 O3W 0.86 1.92 2.77(3) 169.4 . yes
O3W H11 N7B 0.9584(15) 2.01(8) 2.74(2) 132(8) . yes
N2A H3 N3B 0.86 2.04 2.88(3) 165.6 8_556 yes
N1B H8 O1A 0.86 2.07 2.909(17) 164.6 7_566 yes
O3W H12 N7B 0.958(3) 1.92(5) 2.81(2) 153(9) 1_545 yes

loop_
_geom_torsion_atom_site_label_1
_geom_torsion_atom_site_label_2
_geom_torsion_atom_site_label_3
_geom_torsion_atom_site_label_4
_geom_torsion
_geom_torsion_site_symmetry_1
_geom_torsion_site_symmetry_2
_geom_torsion_site_symmetry_3
_geom_torsion_site_symmetry_4
_geom_torsion_publ_flag
N3A C4A C5A N7A -179.4(12) . . . . ?
N9A C4A C5A N7A 4.2(12) . . . . ?
N3A C4A C5A C6A -5.4(17) . . . . ?
N9A C4A C5A C6A 178.2(9) . . . . ?
N7A C5A C6A N1A 177.4(14) . . . . ?
C4A C5A C6A N1A 5.8(15) . . . . ?
N7A C5A C6A O1A -4(2) . . . . ?
C4A C5A C6A O1A -175.2(9) . . . . ?
N7A C8A N9A C4A 4.5(14) . . . . ?
N3A C4A N9A C8A 178.4(13) . . . . ?
C5A C4A N9A C8A -5.3(12) . . . . ?
C4A C5A N7A C8A -1.6(13) . . . . ?
C6A C5A N7A C8A -173.9(14) . . . . ?
N9A C8A N7A C5A -1.8(15) . . . . ?
O1A C6A N1A C2A 175.3(9) . . . . ?
C5A C6A N1A C2A -5.6(16) . . . . ?
N3A C2A N1A C6A 5.0(16) . . . . ?
N2A C2A N1A C6A -174.0(10) . . . . ?
N9A C4A N3A C2A 179.8(11) . . . . ?
C5A C4A N3A C2A 4.1(17) . . . . ?
N9A C4A N3A K1 -53.3(13) . . . . ?
C5A C4A N3A K1 131.1(11) . . . . ?
N9A C4A N3A K1 25(2) . . . 1_545 ?
C5A C4A N3A K1 -150.9(8) . . . 1_545 ?
N1A C2A N3A C4A -3.8(15) . . . . ?
N2A C2A N3A C4A 175.1(10) . . . . ?
N1A C2A N3A K1 -124.5(13) . . . . ?
N2A C2A N3A K1 54.4(9) . . . . ?
N1A C2A N3A K1 156.0(7) . . . 1_545 ?
N2A C2A N3A K1 -25.1(12) . . . 1_545 ?
N1A C6A O1A K2 -142.5(13) . . . . ?
C5A C6A O1A K2 38(2) . . . . ?
N1A C6A O1A K2 95.3(14) . . . 1_545 ?
C5A C6A O1A K2 -83.7(9) . . . 1_545 ?
N9B C4B C5B N7B -2.7(11) . . . . ?
N3B C4B C5B N7B 176.9(6) . . . . ?
N9B C4B C5B C6B -179.9(6) . . . . ?
N3B C4B C5B C6B -0.3(15) . . . . ?
C4B C5B C6B O1B 178.8(10) . . . . ?
N7B C5B C6B O1B 2.0(15) . . . . ?
C4B C5B C6B N1B -2.0(11) . . . . ?
N7B C5B C6B N1B -178.8(7) . . . . ?
N9B C8B N7B C5B -2.2(8) . . . . ?
N9B C8B N7B K2 -136.3(19) . . . . ?
C4B C5B N7B C8B 2.8(9) . . . . ?
C6B C5B N7B C8B 179.9(7) . . . . ?
C4B C5B N7B K2 166.5(7) . . . . ?
C6B C5B N7B K2 -16.4(8) . . . . ?
N7B C8B N9B C4B 0.7(9) . . . . ?
N7B C8B N9B K1 127.3(8) . . . 8_455 ?
N7B C8B N9B K1 -112.9(19) . . . 8_465 ?
N3B C4B N9B C8B -178.4(7) . . . . ?
C5B C4B N9B C8B 1.2(9) . . . . ?
N3B C4B N9B K1 48.2(8) . . . 8_455 ?
C5B C4B N9B K1 -132.2(10) . . . 8_455 ?
N3B C4B N9B K1 -21.0(8) . . . 8_465 ?
C5B C4B N9B K1 158.6(7) . . . 8_465 ?
N1B C2B N3B C4B 2.3(12) . . . . ?
N2B C2B N3B C4B 179.2(6) . . . . ?
N1B C2B N3B K1 138.7(15) . . . 8_465 ?
N2B C2B N3B K1 -44(2) . . . 8_465 ?
N9B C4B N3B C2B 179.9(7) . . . . ?
C5B C4B N3B C2B 0.4(12) . . . . ?
N9B C4B N3B K1 22.1(8) . . . 8_465 ?
C5B C4B N3B K1 -157.4(9) . . . 8_465 ?
N3B C2B N1B C6B -5.3(15) . . . . ?
N2B C2B N1B C6B 177.9(6) . . . . ?
O1B C6B N1B C2B -176.1(10) . . . . ?
C5B C6B N1B C2B 4.7(12) . . . . ?
N1B C6B O1B K2 -160.0(4) . . . . ?
C5B C6B O1B K2 19.1(14) . . . . ?
N1B C6B O1B K2 -24.6(11) . . . 7_566 ?
C5B C6B O1B K2 154.4(7) . . . 7_566 ?
N1B C6B O1B K2 108.6(9) . . . 1_565 ?
C5B C6B O1B K2 -72.3(9) . . . 1_565 ?

_cod_database_fobs_code 2312341
